data_4131540
loop_
_publ_author_name
'Wang, Sunewang R.'
'Arrowsmith, Merle'
'Braunschweig, Holger'
'Dewhurst, Rian D.'
'D\"omling, Michael'
'Mattock, James D.'
'Pranckevicius, Conor'
'Vargas, Alfredo'

_publ_section_title
;
 Monomeric 16-Electron \p-Diborene Complexes of Zn(II) and Cd(II).
;
_journal_issue 31
_journal_name_full 'Journal of the American Chemical Society'
_journal_page_first 10661
_journal_page_last 10664
_journal_paper_doi 10.1021/jacs.7b06644
_journal_volume 139
_journal_year 2017
_chemical_formula_moiety 'C34 H36 B2 Cd Cl2 P2 (C H2 Cl2)'
_chemical_formula_sum 'C35 H38 B2 Cd Cl4 P2'
_chemical_formula_weight 796.41
_space_group_crystal_system monoclinic
_space_group_IT_number 15
_space_group_name_Hall '-I 2ya'
_space_group_name_H-M_alt 'I 1 2/a 1'
_atom_sites_solution_hydrogens geom
_audit_creation_method SHELXL-2014/7
_cell_angle_alpha 90
_cell_angle_beta 98.316(11)
_cell_angle_gamma 90
_cell_formula_units_Z 12
_cell_length_a 31.349(4)
_cell_length_b 10.2766(16)
_cell_length_c 33.152(5)
_cell_measurement_reflns_used 9978
_cell_measurement_temperature 100(2)
_cell_measurement_theta_max 27.01
_cell_measurement_theta_min 2.41
_cell_volume 10568(3)
_computing_cell_refinement 'Saint+ ver. 7.68A (Bruker AXS)'
_computing_data_collection 'APEX2 ver. 2014.9 (Bruker AXS)'
_computing_data_reduction 'Saint+ ver. 7.68A (Bruker AXS)'
_computing_molecular_graphics 'ShelXLe (Huebschle et all, 2011)'
_computing_publication_material 'SHELXL-2014/6 (Sheldrick, 2014) '
_computing_structure_refinement 'SHELXL-2014/7 (Sheldrick, 2014)'
_computing_structure_solution 'SHELXT 2014/4 (Sheldrick, 2014)'
_diffrn_ambient_temperature 100(2)
_diffrn_measured_fraction_theta_full 1.000
_diffrn_measured_fraction_theta_max 0.995
_diffrn_measurement_device_type 'Bruker X8-APEX II'
_diffrn_measurement_method '\f and \w scans'
_diffrn_radiation_type MoK\a
_diffrn_radiation_wavelength 0.71073
_diffrn_reflns_av_R_equivalents 0.1374
_diffrn_reflns_av_unetI/netI 0.0799
_diffrn_reflns_Laue_measured_fraction_full 1.000
_diffrn_reflns_Laue_measured_fraction_max 0.995
_diffrn_reflns_limit_h_max 40
_diffrn_reflns_limit_h_min -25
_diffrn_reflns_limit_k_max 13
_diffrn_reflns_limit_k_min -13
_diffrn_reflns_limit_l_max 42
_diffrn_reflns_limit_l_min -42
_diffrn_reflns_number 110186
_diffrn_reflns_point_group_measured_fraction_full 1.000
_diffrn_reflns_point_group_measured_fraction_max 0.995
_diffrn_reflns_theta_full 26.000
_diffrn_reflns_theta_max 27.245
_diffrn_reflns_theta_min 1.241
_diffrn_source 'rotating-anode X-ray tube or sealed X-ray tube'
_exptl_absorpt_coefficient_mu 1.039
_exptl_absorpt_correction_T_max 0.7455
_exptl_absorpt_correction_T_min 0.4286
_exptl_absorpt_correction_type multi-scan
_exptl_absorpt_process_details 'Sadabs 2014/4 (Bruker 2014)'
_exptl_crystal_colour yellow
_exptl_crystal_density_diffrn 1.502
_exptl_crystal_description plate
_exptl_crystal_F_000 4848
_exptl_crystal_size_max 0.421
_exptl_crystal_size_mid 0.071
_exptl_crystal_size_min 0.028
_refine_diff_density_max 1.815
_refine_diff_density_min -1.177
_refine_diff_density_rms 0.151
_refine_ls_extinction_method none
_refine_ls_goodness_of_fit_ref 1.151
_refine_ls_hydrogen_treatment constr
_refine_ls_matrix_type full
_refine_ls_number_parameters 618
_refine_ls_number_reflns 11781
_refine_ls_number_restraints 12
_refine_ls_restrained_S_all 1.151
_refine_ls_R_factor_all 0.0945
_refine_ls_R_factor_gt 0.0608
_refine_ls_shift/su_max 0.001
_refine_ls_shift/su_mean 0.000
_refine_ls_structure_factor_coef Fsqd
_refine_ls_weighting_details 'w=1/[\s^2^(Fo^2^)+(0.0153P)^2^+94.8802P] where P=(Fo^2^+2Fc^2^)/3'
_refine_ls_weighting_scheme calc
_refine_ls_wR_factor_gt 0.1139
_refine_ls_wR_factor_ref 0.1330
_reflns_Friedel_coverage 0.000
_reflns_number_gt 8896
_reflns_number_total 11781
_reflns_threshold_expression 'I > 2\s(I)'
_cod_data_source_file ja7b06644_si_004.cif
_cod_data_source_block monoclinC_a
_cod_original_sg_symbol_H-M 'I 2/a'
_cod_database_code 4131540
_shelx_shelxl_version_number 2014/7
_shelx_space_group_comment
;
The symmetry employed for this shelxl refinement is uniquely defined
by the following loop, which should always be used as a source of
symmetry information in preference to the above space-group names.
They are only intended as comments.
;
_exptl_absorpt_special_details
;The crystal was immersed in a film of perfluoropolyether oil, 
mounted on a a glass fiber and transferred to stream of cold nitrogen.
;

loop_
_space_group_symop_operation_xyz
'x, y, z'
'-x+1/2, y, -z'
'x+1/2, y+1/2, z+1/2'
'-x+1, y+1/2, -z+1/2'
'-x, -y, -z'
'x-1/2, -y, z'
'-x+1/2, -y+1/2, -z+1/2'
'x, -y+1/2, z+1/2'

loop_
_atom_site_label
_atom_site_type_symbol
_atom_site_fract_x
_atom_site_fract_y
_atom_site_fract_z
_atom_site_U_iso_or_equiv
_atom_site_adp_type
_atom_site_occupancy
_atom_site_site_symmetry_order
_atom_site_calc_flag
_atom_site_refinement_flags_posn
_atom_site_refinement_flags_adp
_atom_site_refinement_flags_occupancy
_atom_site_disorder_assembly
_atom_site_disorder_group
Cd1 Cd 0.44424(2) 0.40482(3) 0.35465(2) 0.01182(9) Uani 1 1 d . . . . .
Cl1 Cl 0.47747(4) 0.27222(12) 0.30659(4) 0.0185(3) Uani 1 1 d . . . . .
Cl2 Cl 0.41595(4) 0.24715(12) 0.40019(4) 0.0170(3) Uani 1 1 d . . . . .
P1 P 0.46269(4) 0.66689(12) 0.28778(4) 0.0108(2) Uani 1 1 d . . . . .
P2 P 0.41471(4) 0.63192(12) 0.42064(4) 0.0123(3) Uani 1 1 d . . . . .
C1 C 0.37750(14) 0.6444(5) 0.31360(13) 0.0109(9) Uani 1 1 d . . . . .
C2 C 0.35546(15) 0.7631(5) 0.31676(13) 0.0122(10) Uani 1 1 d . . . . .
C3 C 0.37708(16) 0.8799(5) 0.33078(14) 0.0146(10) Uani 1 1 d . . . . .
H3 H 0.4075 0.8779 0.3383 0.017 Uiso 1 1 calc R U . . .
C4 C 0.35587(16) 0.9944(5) 0.33382(15) 0.0166(10) Uani 1 1 d . . . . .
H4 H 0.3716 1.0705 0.3429 0.020 Uiso 1 1 calc R U . . .
C5 C 0.31042(17) 1.0008(5) 0.32350(15) 0.0199(11) Uani 1 1 d . . . . .
H5 H 0.2957 1.0805 0.3262 0.024 Uiso 1 1 calc R U . . .
C6 C 0.28821(16) 0.8932(5) 0.30986(15) 0.0184(11) Uani 1 1 d . . . . .
H6 H 0.2578 0.8983 0.3029 0.022 Uiso 1 1 calc R U . . .
C7 C 0.30940(15) 0.7713(5) 0.30568(14) 0.0145(10) Uani 1 1 d . . . . .
C8 C 0.28609(15) 0.6605(5) 0.29228(15) 0.0169(11) Uani 1 1 d . . . . .
H8 H 0.2555 0.6649 0.2868 0.020 Uiso 1 1 calc R U . . .
C9 C 0.30656(15) 0.5442(5) 0.28675(14) 0.0126(10) Uani 1 1 d . . . . .
C10 C 0.28313(16) 0.4297(5) 0.27313(15) 0.0181(11) Uani 1 1 d . . . . .
H10 H 0.2526 0.4335 0.2680 0.022 Uiso 1 1 calc R U . . .
C11 C 0.30298(16) 0.3164(5) 0.26732(15) 0.0183(11) Uani 1 1 d . . . . .
H11 H 0.2863 0.2409 0.2595 0.022 Uiso 1 1 calc R U . . .
C12 C 0.34863(16) 0.3095(5) 0.27294(14) 0.0173(11) Uani 1 1 d . . . . .
H12 H 0.3627 0.2308 0.2675 0.021 Uiso 1 1 calc R U . . .
C13 C 0.37213(15) 0.4168(5) 0.28614(14) 0.0146(10) Uani 1 1 d . . . . .
H13 H 0.4027 0.4115 0.2890 0.018 Uiso 1 1 calc R U . . .
C14 C 0.35291(15) 0.5374(5) 0.29589(14) 0.0103(9) Uani 1 1 d . . . . .
C15 C 0.50247(14) 0.6552(5) 0.39395(13) 0.0104(9) Uani 1 1 d . . . . .
C16 C 0.53320(15) 0.5570(5) 0.40805(14) 0.0128(10) Uani 1 1 d . . . . .
C17 C 0.52127(16) 0.4296(5) 0.41980(14) 0.0143(10) Uani 1 1 d . . . . .
H17 H 0.4915 0.4096 0.4185 0.017 Uiso 1 1 calc R U . . .
C18 C 0.55088(18) 0.3357(5) 0.43284(15) 0.0199(11) Uani 1 1 d . . . . .
H18 H 0.5415 0.2520 0.4400 0.024 Uiso 1 1 calc R U . . .
C19 C 0.59553(17) 0.3624(5) 0.43582(15) 0.0214(12) Uani 1 1 d . . . . .
H19 H 0.6160 0.2966 0.4447 0.026 Uiso 1 1 calc R U . . .
C20 C 0.60883(16) 0.4816(5) 0.42604(15) 0.0195(11) Uani 1 1 d . . . . .
H20 H 0.6389 0.4991 0.4286 0.023 Uiso 1 1 calc R U . . .
C21 C 0.57886(15) 0.5823(5) 0.41196(14) 0.0154(10) Uani 1 1 d . . . . .
C22 C 0.59309(16) 0.7049(5) 0.40178(15) 0.0184(11) Uani 1 1 d . . . . .
H22 H 0.6230 0.7191 0.4017 0.022 Uiso 1 1 calc R U . . .
C23 C 0.56442(16) 0.8066(5) 0.39180(15) 0.0167(11) Uani 1 1 d . . . . .
C24 C 0.57874(17) 0.9341(5) 0.38333(15) 0.0185(11) Uani 1 1 d . . . . .
H24 H 0.6086 0.9487 0.3830 0.022 Uiso 1 1 calc R U . . .
C25 C 0.55104(17) 1.0347(5) 0.37580(15) 0.0205(11) Uani 1 1 d . . . . .
H25 H 0.5614 1.1185 0.3700 0.025 Uiso 1 1 calc R U . . .
C26 C 0.50640(17) 1.0147(5) 0.37658(15) 0.0181(11) Uani 1 1 d . . . . .
H26 H 0.4871 1.0863 0.3729 0.022 Uiso 1 1 calc R U . . .
C27 C 0.49124(16) 0.8936(5) 0.38250(14) 0.0141(10) Uani 1 1 d . . . . .
H27 H 0.4611 0.8820 0.3820 0.017 Uiso 1 1 calc R U . . .
C28 C 0.51883(15) 0.7827(5) 0.38950(14) 0.0140(10) Uani 1 1 d . . . . .
C29 C 0.46107(17) 0.8377(5) 0.27590(15) 0.0175(11) Uani 1 1 d . . . . .
H29A H 0.4754 0.8867 0.2994 0.026 Uiso 1 1 calc R U . . .
H29B H 0.4310 0.8660 0.2695 0.026 Uiso 1 1 calc R U . . .
H29C H 0.4760 0.8533 0.2523 0.026 Uiso 1 1 calc R U . . .
C30 C 0.44283(16) 0.5860(5) 0.24033(14) 0.0162(10) Uani 1 1 d . . . . .
H30A H 0.4119 0.6033 0.2331 0.024 Uiso 1 1 calc R U . . .
H30B H 0.4475 0.4920 0.2435 0.024 Uiso 1 1 calc R U . . .
H30C H 0.4582 0.6188 0.2187 0.024 Uiso 1 1 calc R U . . .
C31 C 0.51871(16) 0.6235(5) 0.29742(15) 0.0170(11) Uani 1 1 d . . . . .
H31A H 0.5215 0.5326 0.3064 0.025 Uiso 1 1 calc R U . . .
H31B H 0.5336 0.6800 0.3188 0.025 Uiso 1 1 calc R U . . .
H31C H 0.5316 0.6342 0.2724 0.025 Uiso 1 1 calc R U . . .
C32 C 0.40858(17) 0.7959(5) 0.43920(16) 0.0212(12) Uani 1 1 d . . . . .
H32A H 0.3897 0.7945 0.4603 0.032 Uiso 1 1 calc R U . . .
H32B H 0.3959 0.8515 0.4166 0.032 Uiso 1 1 calc R U . . .
H32C H 0.4369 0.8303 0.4507 0.032 Uiso 1 1 calc R U . . .
C33 C 0.43512(17) 0.5403(5) 0.46590(15) 0.0192(11) Uani 1 1 d . . . . .
H33A H 0.4167 0.5557 0.4870 0.029 Uiso 1 1 calc R U . . .
H33B H 0.4646 0.5683 0.4760 0.029 Uiso 1 1 calc R U . . .
H33C H 0.4350 0.4473 0.4593 0.029 Uiso 1 1 calc R U . . .
C34 C 0.36043(15) 0.5745(5) 0.40607(14) 0.0154(10) Uani 1 1 d . . . . .
H34A H 0.3448 0.5792 0.4296 0.023 Uiso 1 1 calc R U . . .
H34B H 0.3611 0.4842 0.3967 0.023 Uiso 1 1 calc R U . . .
H34C H 0.3459 0.6289 0.3840 0.023 Uiso 1 1 calc R U . . .
B1 B 0.42806(17) 0.6347(5) 0.33152(16) 0.0112(11) Uani 1 1 d . . . . .
B2 B 0.45166(17) 0.6298(5) 0.37843(17) 0.0121(11) Uani 1 1 d . . . . .
Cd2 Cd 0.2500 -0.08813(5) 0.5000 0.01180(11) Uani 1 2 d S T P . .
Cl3 Cl 0.30672(4) -0.23495(12) 0.48381(4) 0.0176(3) Uani 1 1 d . . . . .
P3 P 0.32311(4) 0.14907(12) 0.48288(4) 0.0118(3) Uani 1 1 d . . . . .
C41 C 0.28627(14) 0.1645(5) 0.56163(14) 0.0113(9) Uani 1 1 d . . . . .
C42 C 0.29876(14) 0.0676(4) 0.59179(14) 0.0100(9) Uani 1 1 d . . . . .
C43 C 0.31164(14) -0.0607(5) 0.58226(14) 0.0127(10) Uani 1 1 d . . . . .
H43 H 0.3122 -0.0825 0.5545 0.015 Uiso 1 1 calc R U . . .
C44 C 0.32315(16) -0.1527(5) 0.61107(15) 0.0175(11) Uani 1 1 d . . . . .
H44 H 0.3310 -0.2371 0.6031 0.021 Uiso 1 1 calc R U . . .
C45 C 0.32359(16) -0.1241(5) 0.65320(15) 0.0192(11) Uani 1 1 d . . . . .
H45 H 0.3314 -0.1890 0.6733 0.023 Uiso 1 1 calc R U . . .
C46 C 0.31269(16) -0.0032(5) 0.66413(15) 0.0173(11) Uani 1 1 d . . . . .
H46 H 0.3134 0.0162 0.6922 0.021 Uiso 1 1 calc R U . . .
C47 C 0.30007(15) 0.0968(5) 0.63448(14) 0.0141(10) Uani 1 1 d . . . . .
C48 C 0.28804(15) 0.2189(5) 0.64639(14) 0.0154(10) Uani 1 1 d . . . . .
H48 H 0.2865 0.2346 0.6744 0.018 Uiso 1 1 calc R U . . .
C49 C 0.27820(15) 0.3183(5) 0.61861(14) 0.0124(10) Uani 1 1 d . . . . .
C50 C 0.26655(15) 0.4452(5) 0.63033(15) 0.0157(10) Uani 1 1 d . . . . .
H50 H 0.2633 0.4603 0.6580 0.019 Uiso 1 1 calc R U . . .
C51 C 0.25991(15) 0.5453(5) 0.60348(16) 0.0170(11) Uani 1 1 d . . . . .
H51 H 0.2519 0.6288 0.6121 0.020 Uiso 1 1 calc R U . . .
C52 C 0.26517(16) 0.5228(5) 0.56213(16) 0.0169(11) Uani 1 1 d . . . . .
H52 H 0.2625 0.5932 0.5433 0.020 Uiso 1 1 calc R U . . .
C53 C 0.27395(15) 0.4023(5) 0.54942(14) 0.0131(10) Uani 1 1 d . . . . .
H53 H 0.2766 0.3900 0.5215 0.016 Uiso 1 1 calc R U . . .
C54 C 0.27945(14) 0.2925(5) 0.57590(14) 0.0111(9) Uani 1 1 d . . . . .
C55 C 0.31493(16) 0.0881(5) 0.43119(14) 0.0153(10) Uani 1 1 d . . . . .
H55A H 0.3418 0.0961 0.4195 0.023 Uiso 1 1 calc R U . . .
H55B H 0.2922 0.1388 0.4148 0.023 Uiso 1 1 calc R U . . .
H55C H 0.3063 -0.0035 0.4312 0.023 Uiso 1 1 calc R U . . .
C56 C 0.34127(16) 0.3144(5) 0.47824(16) 0.0195(11) Uani 1 1 d . . . . .
H56A H 0.3655 0.3154 0.4626 0.029 Uiso 1 1 calc R U . . .
H56B H 0.3506 0.3505 0.5054 0.029 Uiso 1 1 calc R U . . .
H56C H 0.3176 0.3670 0.4642 0.029 Uiso 1 1 calc R U . . .
C57 C 0.37051(15) 0.0651(5) 0.50722(16) 0.0184(11) Uani 1 1 d . . . . .
H57A H 0.3947 0.0831 0.4924 0.028 Uiso 1 1 calc R U . . .
H57B H 0.3649 -0.0287 0.5071 0.028 Uiso 1 1 calc R U . . .
H57C H 0.3776 0.0954 0.5354 0.028 Uiso 1 1 calc R U . . .
B3 B 0.27401(17) 0.1394(5) 0.51270(17) 0.0130(11) Uani 1 1 d . . . . .
Cl4 Cl 0.65565(5) 0.46692(16) 0.27884(4) 0.0328(3) Uani 1 1 d . . . . .
Cl5 Cl 0.59201(4) 0.36431(14) 0.32688(4) 0.0240(3) Uani 1 1 d . . . . .
C60 C 0.63022(19) 0.4864(7) 0.3228(2) 0.0361(16) Uani 1 1 d . . . . .
H60A H 0.6524 0.4846 0.3474 0.043 Uiso 1 1 calc R U . . .
H60B H 0.6158 0.5724 0.3218 0.043 Uiso 1 1 calc R U . . .
Cl6 Cl 0.47752(9) 0.2057(3) 0.50612(8) 0.0286(6) Uani 0.5 1 d . U P A -1
Cl7 Cl 0.50637(19) -0.0629(7) 0.50687(16) 0.0476(14) Uani 0.5 1 d . U P A -1
C61 C 0.4849(6) 0.071(2) 0.4775(5) 0.028(4) Uani 0.5 1 d . U P A -1
H61A H 0.5046 0.0937 0.4578 0.034 Uiso 0.5 1 calc R U P A -1
H61B H 0.4569 0.0457 0.4618 0.034 Uiso 0.5 1 calc R U P A -1

loop_
_atom_site_aniso_label
_atom_site_aniso_U_11
_atom_site_aniso_U_22
_atom_site_aniso_U_33
_atom_site_aniso_U_23
_atom_site_aniso_U_13
_atom_site_aniso_U_12
Cd1 0.01226(18) 0.00839(18) 0.01598(17) -0.00073(14) 0.00598(13) -0.00009(14)
Cl1 0.0217(6) 0.0166(6) 0.0198(6) -0.0001(5) 0.0116(5) 0.0059(5)
Cl2 0.0199(6) 0.0135(6) 0.0197(6) 0.0000(5) 0.0093(5) -0.0052(5)
P1 0.0090(6) 0.0104(6) 0.0139(6) 0.0002(5) 0.0043(5) -0.0005(5)
P2 0.0103(6) 0.0123(6) 0.0157(6) -0.0029(5) 0.0060(5) -0.0025(5)
C1 0.009(2) 0.012(2) 0.013(2) 0.0018(18) 0.0071(18) 0.0019(19)
C2 0.013(2) 0.014(3) 0.011(2) 0.0030(18) 0.0055(18) 0.003(2)
C3 0.013(2) 0.015(3) 0.015(2) 0.0009(19) 0.0019(19) 0.002(2)
C4 0.018(3) 0.011(3) 0.020(2) -0.001(2) 0.002(2) -0.002(2)
C5 0.021(3) 0.016(3) 0.024(3) -0.001(2) 0.007(2) 0.006(2)
C6 0.014(2) 0.017(3) 0.024(3) 0.000(2) 0.005(2) 0.005(2)
C7 0.012(2) 0.016(3) 0.017(2) 0.002(2) 0.0073(19) 0.000(2)
C8 0.007(2) 0.022(3) 0.022(3) 0.002(2) 0.0028(19) 0.001(2)
C9 0.009(2) 0.015(3) 0.014(2) 0.0023(19) 0.0036(18) -0.0024(19)
C10 0.015(3) 0.020(3) 0.020(2) 0.000(2) 0.004(2) -0.003(2)
C11 0.017(3) 0.016(3) 0.022(3) -0.001(2) 0.002(2) -0.006(2)
C12 0.016(3) 0.018(3) 0.016(2) -0.005(2) -0.0025(19) 0.000(2)
C13 0.009(2) 0.020(3) 0.014(2) -0.003(2) -0.0014(18) -0.003(2)
C14 0.011(2) 0.007(2) 0.014(2) -0.0006(18) 0.0052(18) -0.0007(18)
C15 0.010(2) 0.013(2) 0.010(2) -0.0027(18) 0.0039(17) 0.0005(19)
C16 0.011(2) 0.016(3) 0.012(2) -0.0039(18) 0.0024(18) 0.0020(19)
C17 0.014(2) 0.012(3) 0.017(2) -0.0030(19) 0.0008(19) -0.002(2)
C18 0.029(3) 0.016(3) 0.016(2) -0.001(2) 0.004(2) 0.004(2)
C19 0.021(3) 0.025(3) 0.018(2) -0.005(2) 0.001(2) 0.014(2)
C20 0.012(2) 0.028(3) 0.018(2) -0.005(2) -0.0001(19) 0.005(2)
C21 0.007(2) 0.021(3) 0.018(2) -0.007(2) 0.0017(18) 0.000(2)
C22 0.011(2) 0.023(3) 0.023(3) -0.009(2) 0.006(2) -0.003(2)
C23 0.013(2) 0.020(3) 0.018(2) -0.009(2) 0.0049(19) -0.005(2)
C24 0.016(3) 0.020(3) 0.020(3) -0.004(2) 0.006(2) -0.009(2)
C25 0.026(3) 0.017(3) 0.020(3) -0.001(2) 0.008(2) -0.011(2)
C26 0.022(3) 0.017(3) 0.017(2) 0.000(2) 0.007(2) -0.001(2)
C27 0.014(2) 0.013(3) 0.015(2) -0.0027(19) 0.0009(18) -0.001(2)
C28 0.013(2) 0.016(3) 0.014(2) -0.0044(19) 0.0046(18) -0.002(2)
C29 0.021(3) 0.015(3) 0.019(2) 0.001(2) 0.008(2) 0.003(2)
C30 0.015(2) 0.016(3) 0.018(2) 0.001(2) 0.0044(19) -0.002(2)
C31 0.015(2) 0.017(3) 0.020(2) 0.002(2) 0.006(2) 0.001(2)
C32 0.021(3) 0.020(3) 0.025(3) -0.005(2) 0.013(2) -0.006(2)
C33 0.019(3) 0.023(3) 0.017(2) -0.002(2) 0.008(2) -0.004(2)
C34 0.012(2) 0.017(3) 0.018(2) -0.003(2) 0.0054(19) -0.004(2)
B1 0.009(3) 0.007(3) 0.018(3) -0.001(2) 0.004(2) 0.001(2)
B2 0.011(3) 0.006(3) 0.022(3) -0.002(2) 0.012(2) -0.002(2)
Cd2 0.0098(2) 0.0079(2) 0.0188(2) 0.000 0.00574(18) 0.000
Cl3 0.0126(6) 0.0123(6) 0.0298(7) -0.0056(5) 0.0090(5) 0.0005(5)
P3 0.0087(6) 0.0116(6) 0.0161(6) -0.0013(5) 0.0053(5) -0.0015(5)
C41 0.007(2) 0.012(3) 0.016(2) 0.0014(19) 0.0067(18) -0.0015(19)
C42 0.005(2) 0.011(2) 0.015(2) -0.0005(18) 0.0039(17) -0.0016(18)
C43 0.007(2) 0.016(3) 0.016(2) -0.0018(19) 0.0032(18) -0.0029(19)
C44 0.015(2) 0.012(3) 0.027(3) 0.004(2) 0.009(2) 0.000(2)
C45 0.017(3) 0.020(3) 0.021(3) 0.009(2) 0.004(2) 0.001(2)
C46 0.013(2) 0.022(3) 0.018(2) 0.003(2) 0.0047(19) 0.000(2)
C47 0.011(2) 0.013(3) 0.018(2) -0.003(2) 0.0038(18) -0.005(2)
C48 0.014(2) 0.018(3) 0.015(2) -0.004(2) 0.0046(19) -0.003(2)
C49 0.007(2) 0.011(2) 0.020(2) -0.0032(19) 0.0050(18) -0.0012(19)
C50 0.011(2) 0.015(3) 0.021(2) -0.004(2) 0.0045(19) -0.001(2)
C51 0.011(2) 0.013(3) 0.028(3) -0.006(2) 0.004(2) 0.001(2)
C52 0.013(2) 0.010(3) 0.027(3) 0.004(2) 0.001(2) 0.000(2)
C53 0.010(2) 0.013(2) 0.017(2) 0.002(2) 0.0008(18) 0.000(2)
C54 0.004(2) 0.015(3) 0.015(2) -0.0020(19) 0.0042(17) -0.0012(18)
C55 0.013(2) 0.019(3) 0.015(2) 0.000(2) 0.0066(18) 0.001(2)
C56 0.016(3) 0.015(3) 0.030(3) -0.002(2) 0.011(2) -0.003(2)
C57 0.009(2) 0.021(3) 0.026(3) 0.002(2) 0.003(2) -0.001(2)
B3 0.013(3) 0.007(3) 0.021(3) 0.002(2) 0.012(2) 0.002(2)
Cl4 0.0293(8) 0.0429(9) 0.0266(7) 0.0004(6) 0.0055(6) -0.0045(7)
Cl5 0.0239(7) 0.0248(7) 0.0233(6) 0.0006(5) 0.0032(5) 0.0036(6)
C60 0.021(3) 0.043(4) 0.046(4) -0.019(3) 0.012(3) -0.008(3)
Cl6 0.0242(14) 0.0361(17) 0.0258(13) -0.0064(12) 0.0040(11) -0.0100(12)
Cl7 0.038(3) 0.041(2) 0.059(3) 0.003(3) -0.008(2) -0.0022(19)
C61 0.022(8) 0.024(7) 0.043(9) 0.005(8) 0.020(7) -0.010(7)

loop_
_atom_type_symbol
_atom_type_description
_atom_type_scat_dispersion_real
_atom_type_scat_dispersion_imag
_atom_type_scat_source
C C 0.0033 0.0016 'International Tables Vol C Tables 4.2.6.8 and 6.1.1.4'
H H 0.0000 0.0000 'International Tables Vol C Tables 4.2.6.8 and 6.1.1.4'
B B 0.0013 0.0007 'International Tables Vol C Tables 4.2.6.8 and 6.1.1.4'
Cd Cd -0.8075 1.2024 'International Tables Vol C Tables 4.2.6.8 and 6.1.1.4'
Cl Cl 0.1484 0.1585 'International Tables Vol C Tables 4.2.6.8 and 6.1.1.4'
P P 0.1023 0.0942 'International Tables Vol C Tables 4.2.6.8 and 6.1.1.4'

loop_
_geom_angle_atom_site_label_1
_geom_angle_atom_site_label_2
_geom_angle_atom_site_label_3
_geom_angle
_geom_angle_site_symmetry_1
_geom_angle_site_symmetry_3
Cl1 Cd1 B2 135.16(12) . .
Cl1 Cd1 Cl2 104.95(4) . .
B2 Cd1 Cl2 116.76(13) . .
Cl1 Cd1 B1 114.32(12) . .
B2 Cd1 B1 38.22(18) . .
Cl2 Cd1 B1 136.91(12) . .
C31 P1 C29 106.1(2) . .
C31 P1 C30 104.2(2) . .
C29 P1 C30 105.2(2) . .
C31 P1 B1 117.3(2) . .
C29 P1 B1 109.0(2) . .
C30 P1 B1 114.1(2) . .
C34 P2 C33 105.0(2) . .
C34 P2 C32 104.7(2) . .
C33 P2 C32 104.1(2) . .
C34 P2 B2 116.3(2) . .
C33 P2 B2 114.6(2) . .
C32 P2 B2 111.0(2) . .
C2 C1 C14 117.2(4) . .
C2 C1 B1 119.4(4) . .
C14 C1 B1 123.4(4) . .
C1 C2 C3 122.5(4) . .
C1 C2 C7 120.9(4) . .
C3 C2 C7 116.5(4) . .
C4 C3 C2 122.6(5) . .
C4 C3 H3 118.7 . .
C2 C3 H3 118.7 . .
C3 C4 C5 120.4(5) . .
C3 C4 H4 119.8 . .
C5 C4 H4 119.8 . .
C6 C5 C4 119.6(5) . .
C6 C5 H5 120.2 . .
C4 C5 H5 120.2 . .
C5 C6 C7 121.7(5) . .
C5 C6 H6 119.2 . .
C7 C6 H6 119.2 . .
C8 C7 C6 121.1(5) . .
C8 C7 C2 119.7(4) . .
C6 C7 C2 119.2(5) . .
C9 C8 C7 121.2(4) . .
C9 C8 H8 119.4 . .
C7 C8 H8 119.4 . .
C8 C9 C10 121.9(4) . .
C8 C9 C14 119.1(4) . .
C10 C9 C14 119.0(4) . .
C11 C10 C9 122.1(5) . .
C11 C10 H10 118.9 . .
C9 C10 H10 118.9 . .
C10 C11 C12 120.2(5) . .
C10 C11 H11 119.9 . .
C12 C11 H11 119.9 . .
C13 C12 C11 119.4(5) . .
C13 C12 H12 120.3 . .
C11 C12 H12 120.3 . .
C12 C13 C14 123.1(5) . .
C12 C13 H13 118.4 . .
C14 C13 H13 118.4 . .
C1 C14 C13 122.8(4) . .
C1 C14 C9 121.3(4) . .
C13 C14 C9 115.9(4) . .
C28 C15 C16 116.7(4) . .
C28 C15 B2 117.9(4) . .
C16 C15 B2 125.2(4) . .
C15 C16 C17 123.1(4) . .
C15 C16 C21 121.1(4) . .
C17 C16 C21 115.8(4) . .
C18 C17 C16 122.7(5) . .
C18 C17 H17 118.6 . .
C16 C17 H17 118.6 . .
C17 C18 C19 120.3(5) . .
C17 C18 H18 119.8 . .
C19 C18 H18 119.8 . .
C20 C19 C18 119.8(5) . .
C20 C19 H19 120.1 . .
C18 C19 H19 120.1 . .
C19 C20 C21 121.6(5) . .
C19 C20 H20 119.2 . .
C21 C20 H20 119.2 . .
C22 C21 C20 121.0(5) . .
C22 C21 C16 119.3(5) . .
C20 C21 C16 119.7(5) . .
C23 C22 C21 121.3(5) . .
C23 C22 H22 119.3 . .
C21 C22 H22 119.3 . .
C22 C23 C24 121.9(5) . .
C22 C23 C28 119.2(5) . .
C24 C23 C28 118.9(5) . .
C25 C24 C23 121.8(5) . .
C25 C24 H24 119.1 . .
C23 C24 H24 119.1 . .
C24 C25 C26 119.7(5) . .
C24 C25 H25 120.1 . .
C26 C25 H25 120.1 . .
C27 C26 C25 120.2(5) . .
C27 C26 H26 119.9 . .
C25 C26 H26 119.9 . .
C26 C27 C28 122.6(5) . .
C26 C27 H27 118.7 . .
C28 C27 H27 118.7 . .
C15 C28 C27 122.2(4) . .
C15 C28 C23 121.4(4) . .
C27 C28 C23 116.4(5) . .
P1 C29 H29A 109.5 . .
P1 C29 H29B 109.5 . .
H29A C29 H29B 109.5 . .
P1 C29 H29C 109.5 . .
H29A C29 H29C 109.5 . .
H29B C29 H29C 109.5 . .
P1 C30 H30A 109.5 . .
P1 C30 H30B 109.5 . .
H30A C30 H30B 109.5 . .
P1 C30 H30C 109.5 . .
H30A C30 H30C 109.5 . .
H30B C30 H30C 109.5 . .
P1 C31 H31A 109.5 . .
P1 C31 H31B 109.5 . .
H31A C31 H31B 109.5 . .
P1 C31 H31C 109.5 . .
H31A C31 H31C 109.5 . .
H31B C31 H31C 109.5 . .
P2 C32 H32A 109.5 . .
P2 C32 H32B 109.5 . .
H32A C32 H32B 109.5 . .
P2 C32 H32C 109.5 . .
H32A C32 H32C 109.5 . .
H32B C32 H32C 109.5 . .
P2 C33 H33A 109.5 . .
P2 C33 H33B 109.5 . .
H33A C33 H33B 109.5 . .
P2 C33 H33C 109.5 . .
H33A C33 H33C 109.5 . .
H33B C33 H33C 109.5 . .
P2 C34 H34A 109.5 . .
P2 C34 H34B 109.5 . .
H34A C34 H34B 109.5 . .
P2 C34 H34C 109.5 . .
H34A C34 H34C 109.5 . .
H34B C34 H34C 109.5 . .
C1 B1 B2 129.9(4) . .
C1 B1 P1 109.7(3) . .
B2 B1 P1 119.3(3) . .
C1 B1 Cd1 108.3(3) . .
B2 B1 Cd1 68.6(3) . .
P1 B1 Cd1 106.0(2) . .
C15 B2 B1 126.1(4) . .
C15 B2 P2 115.5(3) . .
B1 B2 P2 117.0(3) . .
C15 B2 Cd1 107.3(3) . .
B1 B2 Cd1 73.2(3) . .
P2 B2 Cd1 101.8(2) . .
Cl3 Cd2 Cl3 103.98(6) 2_556 .
Cl3 Cd2 B3 139.23(12) 2_556 .
Cl3 Cd2 B3 114.00(12) . .
Cl3 Cd2 B3 114.00(12) 2_556 2_556
Cl3 Cd2 B3 139.24(12) . 2_556
B3 Cd2 B3 38.1(3) . 2_556
C57 P3 C56 103.8(2) . .
C57 P3 C55 104.7(2) . .
C56 P3 C55 104.4(2) . .
C57 P3 B3 114.1(2) . .
C56 P3 B3 111.9(2) . .
C55 P3 B3 116.7(2) . .
C54 C41 C42 116.8(4) . .
C54 C41 B3 116.8(4) . .
C42 C41 B3 126.0(4) . .
C41 C42 C43 123.2(4) . .
C41 C42 C47 120.6(4) . .
C43 C42 C47 116.1(4) . .
C44 C43 C42 122.9(5) . .
C44 C43 H43 118.6 . .
C42 C43 H43 118.6 . .
C43 C44 C45 120.7(5) . .
C43 C44 H44 119.6 . .
C45 C44 H44 119.6 . .
C46 C45 C44 119.0(5) . .
C46 C45 H45 120.5 . .
C44 C45 H45 120.5 . .
C45 C46 C47 121.9(5) . .
C45 C46 H46 119.0 . .
C47 C46 H46 119.0 . .
C48 C47 C46 120.8(4) . .
C48 C47 C42 119.9(4) . .
C46 C47 C42 119.3(4) . .
C49 C48 C47 121.6(4) . .
C49 C48 H48 119.2 . .
C47 C48 H48 119.2 . .
C48 C49 C50 122.5(4) . .
C48 C49 C54 118.8(4) . .
C50 C49 C54 118.6(4) . .
C51 C50 C49 122.5(5) . .
C51 C50 H50 118.8 . .
C49 C50 H50 118.8 . .
C50 C51 C52 118.7(5) . .
C50 C51 H51 120.6 . .
C52 C51 H51 120.6 . .
C53 C52 C51 120.4(5) . .
C53 C52 H52 119.8 . .
C51 C52 H52 119.8 . .
C52 C53 C54 123.1(4) . .
C52 C53 H53 118.4 . .
C54 C53 H53 118.4 . .
C41 C54 C53 122.5(4) . .
C41 C54 C49 121.4(4) . .
C53 C54 C49 116.1(4) . .
P3 C55 H55A 109.5 . .
P3 C55 H55B 109.5 . .
H55A C55 H55B 109.5 . .
P3 C55 H55C 109.5 . .
H55A C55 H55C 109.5 . .
H55B C55 H55C 109.5 . .
P3 C56 H56A 109.5 . .
P3 C56 H56B 109.5 . .
H56A C56 H56B 109.5 . .
P3 C56 H56C 109.5 . .
H56A C56 H56C 109.5 . .
H56B C56 H56C 109.5 . .
P3 C57 H57A 109.5 . .
P3 C57 H57B 109.5 . .
H57A C57 H57B 109.5 . .
P3 C57 H57C 109.5 . .
H57A C57 H57C 109.5 . .
H57B C57 H57C 109.5 . .
B3 B3 C41 125.9(5) 2_556 .
B3 B3 P3 118.7(5) 2_556 .
C41 B3 P3 114.0(3) . .
B3 B3 Cd2 70.95(13) 2_556 .
C41 B3 Cd2 109.9(3) . .
P3 B3 Cd2 101.8(2) . .
Cl5 C60 Cl4 112.1(3) . .
Cl5 C60 H60A 109.2 . .
Cl4 C60 H60A 109.2 . .
Cl5 C60 H60B 109.2 . .
Cl4 C60 H60B 109.2 . .
H60A C60 H60B 107.9 . .
Cl6 C61 Cl7 113.4(10) . .
Cl6 C61 H61A 108.9 . .
Cl7 C61 H61A 108.9 . .
Cl6 C61 H61B 108.9 . .
Cl7 C61 H61B 108.9 . .
H61A C61 H61B 107.7 . .

loop_
_geom_bond_atom_site_label_1
_geom_bond_atom_site_label_2
_geom_bond_distance
_geom_bond_site_symmetry_2
Cd1 Cl1 2.4415(12) .
Cd1 B2 2.443(5) .
Cd1 Cl2 2.4653(12) .
Cd1 B1 2.513(5) .
P1 C31 1.795(5) .
P1 C29 1.798(5) .
P1 C30 1.809(5) .
P1 B1 1.961(5) .
P2 C34 1.799(5) .
P2 C33 1.808(5) .
P2 C32 1.814(5) .
P2 B2 1.941(5) .
C1 C2 1.413(7) .
C1 C14 1.420(7) .
C1 B1 1.613(7) .
C2 C3 1.423(7) .
C2 C7 1.440(6) .
C3 C4 1.363(7) .
C3 H3 0.9500 .
C4 C5 1.418(7) .
C4 H4 0.9500 .
C5 C6 1.350(7) .
C5 H5 0.9500 .
C6 C7 1.434(7) .
C6 H6 0.9500 .
C7 C8 1.391(7) .
C8 C9 1.381(7) .
C8 H8 0.9500 .
C9 C10 1.425(7) .
C9 C14 1.442(6) .
C10 C11 1.348(7) .
C10 H10 0.9500 .
C11 C12 1.418(7) .
C11 H11 0.9500 .
C12 C13 1.363(7) .
C12 H12 0.9500 .
C13 C14 1.435(7) .
C13 H13 0.9500 .
C15 C28 1.423(7) .
C15 C16 1.426(7) .
C15 B2 1.623(7) .
C16 C17 1.431(7) .
C16 C21 1.442(6) .
C17 C18 1.365(7) .
C17 H17 0.9500 .
C18 C19 1.416(8) .
C18 H18 0.9500 .
C19 C20 1.348(8) .
C19 H19 0.9500 .
C20 C21 1.430(7) .
C20 H20 0.9500 .
C21 C22 1.395(7) .
C22 C23 1.387(7) .
C22 H22 0.9500 .
C23 C24 1.426(7) .
C23 C28 1.441(7) .
C24 C25 1.350(8) .
C24 H24 0.9500 .
C25 C26 1.419(7) .
C25 H25 0.9500 .
C26 C27 1.357(7) .
C26 H26 0.9500 .
C27 C28 1.429(7) .
C27 H27 0.9500 .
C29 H29A 0.9800 .
C29 H29B 0.9800 .
C29 H29C 0.9800 .
C30 H30A 0.9800 .
C30 H30B 0.9800 .
C30 H30C 0.9800 .
C31 H31A 0.9800 .
C31 H31B 0.9800 .
C31 H31C 0.9800 .
C32 H32A 0.9800 .
C32 H32B 0.9800 .
C32 H32C 0.9800 .
C33 H33A 0.9800 .
C33 H33B 0.9800 .
C33 H33C 0.9800 .
C34 H34A 0.9800 .
C34 H34B 0.9800 .
C34 H34C 0.9800 .
B1 B2 1.624(8) .
Cd2 Cl3 2.4499(12) 2_556
Cd2 Cl3 2.4500(12) .
Cd2 B3 2.474(6) .
Cd2 B3 2.474(6) 2_556
P3 C57 1.805(5) .
P3 C56 1.805(5) .
P3 C55 1.808(5) .
P3 B3 1.948(5) .
C41 C54 1.424(7) .
C41 C42 1.425(6) .
C41 B3 1.632(7) .
C42 C43 1.427(7) .
C42 C47 1.441(6) .
C43 C44 1.355(7) .
C43 H43 0.9500 .
C44 C45 1.425(7) .
C44 H44 0.9500 .
C45 C46 1.351(7) .
C45 H45 0.9500 .
C46 C47 1.437(7) .
C46 H46 0.9500 .
C47 C48 1.384(7) .
C48 C49 1.380(7) .
C48 H48 0.9500 .
C49 C50 1.423(7) .
C49 C54 1.447(6) .
C50 C51 1.357(7) .
C50 H50 0.9500 .
C51 C52 1.423(7) .
C51 H51 0.9500 .
C52 C53 1.350(7) .
C52 H52 0.9500 .
C53 C54 1.425(7) .
C53 H53 0.9500 .
C55 H55A 0.9800 .
C55 H55B 0.9800 .
C55 H55C 0.9800 .
C56 H56A 0.9800 .
C56 H56B 0.9800 .
C56 H56C 0.9800 .
C57 H57A 0.9800 .
C57 H57B 0.9800 .
C57 H57C 0.9800 .
B3 B3 1.615(11) 2_556
Cl4 C60 1.771(6) .
Cl5 C60 1.753(6) .
C60 H60A 0.9900 .
C60 H60B 0.9900 .
Cl6 C61 1.71(2) .
Cl7 C61 1.762(17) .
C61 H61A 0.9900 .
C61 H61B 0.9900 .

loop_
_geom_torsion_atom_site_label_1
_geom_torsion_atom_site_label_2
_geom_torsion_atom_site_label_3
_geom_torsion_atom_site_label_4
_geom_torsion
_geom_torsion_site_symmetry_4
C14 C1 C2 C3 -174.7(4) .
B1 C1 C2 C3 7.7(7) .
C14 C1 C2 C7 5.2(6) .
B1 C1 C2 C7 -172.4(4) .
C1 C2 C3 C4 179.9(4) .
C7 C2 C3 C4 0.1(7) .
C2 C3 C4 C5 1.1(7) .
C3 C4 C5 C6 -1.3(8) .
C4 C5 C6 C7 0.3(8) .
C5 C6 C7 C8 178.9(5) .
C5 C6 C7 C2 0.8(7) .
C1 C2 C7 C8 1.0(7) .
C3 C2 C7 C8 -179.1(4) .
C1 C2 C7 C6 179.2(4) .
C3 C2 C7 C6 -0.9(6) .
C6 C7 C8 C9 177.5(4) .
C2 C7 C8 C9 -4.4(7) .
C7 C8 C9 C10 179.8(4) .
C7 C8 C9 C14 1.3(7) .
C8 C9 C10 C11 179.4(5) .
C14 C9 C10 C11 -2.1(7) .
C9 C10 C11 C12 -2.9(8) .
C10 C11 C12 C13 3.2(7) .
C11 C12 C13 C14 1.8(7) .
C2 C1 C14 C13 171.8(4) .
B1 C1 C14 C13 -10.7(7) .
C2 C1 C14 C9 -8.4(6) .
B1 C1 C14 C9 169.1(4) .
C12 C13 C14 C1 173.3(4) .
C12 C13 C14 C9 -6.5(7) .
C8 C9 C14 C1 5.3(7) .
C10 C9 C14 C1 -173.3(4) .
C8 C9 C14 C13 -174.9(4) .
C10 C9 C14 C13 6.5(6) .
C28 C15 C16 C17 170.4(4) .
B2 C15 C16 C17 -16.1(7) .
C28 C15 C16 C21 -8.5(6) .
B2 C15 C16 C21 165.0(4) .
C15 C16 C17 C18 179.2(4) .
C21 C16 C17 C18 -1.8(7) .
C16 C17 C18 C19 0.9(7) .
C17 C18 C19 C20 0.6(7) .
C18 C19 C20 C21 -1.1(8) .
C19 C20 C21 C22 -179.7(5) .
C19 C20 C21 C16 0.1(7) .
C15 C16 C21 C22 0.1(7) .
C17 C16 C21 C22 -178.9(4) .
C15 C16 C21 C20 -179.8(4) .
C17 C16 C21 C20 1.2(6) .
C20 C21 C22 C23 -173.8(5) .
C16 C21 C22 C23 6.3(7) .
C21 C22 C23 C24 176.8(5) .
C21 C22 C23 C28 -3.8(7) .
C22 C23 C24 C25 -176.3(5) .
C28 C23 C24 C25 4.3(7) .
C23 C24 C25 C26 0.6(8) .
C24 C25 C26 C27 -3.8(7) .
C25 C26 C27 C28 2.1(7) .
C16 C15 C28 C27 -169.0(4) .
B2 C15 C28 C27 17.0(6) .
C16 C15 C28 C23 11.1(6) .
B2 C15 C28 C23 -162.9(4) .
C26 C27 C28 C15 -177.3(4) .
C26 C27 C28 C23 2.6(7) .
C22 C23 C28 C15 -5.3(7) .
C24 C23 C28 C15 174.2(4) .
C22 C23 C28 C27 174.9(4) .
C24 C23 C28 C27 -5.7(7) .
C2 C1 B1 B2 72.6(7) .
C14 C1 B1 B2 -104.8(6) .
C2 C1 B1 P1 -95.1(4) .
C14 C1 B1 P1 87.5(5) .
C2 C1 B1 Cd1 149.6(3) .
C14 C1 B1 Cd1 -27.8(5) .
C28 C15 B2 B1 66.7(6) .
C16 C15 B2 B1 -106.7(6) .
C28 C15 B2 P2 -99.0(4) .
C16 C15 B2 P2 87.6(5) .
C28 C15 B2 Cd1 148.3(3) .
C16 C15 B2 Cd1 -25.1(5) .
C1 B1 B2 C15 -164.0(5) .
P1 B1 B2 C15 2.7(7) .
Cd1 B1 B2 C15 99.5(5) .
C1 B1 B2 P2 1.5(7) .
P1 B1 B2 P2 168.2(3) .
Cd1 B1 B2 P2 -95.0(3) .
C1 B1 B2 Cd1 96.4(5) .
P1 B1 B2 Cd1 -96.8(3) .
C54 C41 C42 C43 -172.3(4) .
B3 C41 C42 C43 14.7(7) .
C54 C41 C42 C47 5.9(6) .
B3 C41 C42 C47 -167.0(4) .
C41 C42 C43 C44 -179.5(4) .
C47 C42 C43 C44 2.2(7) .
C42 C43 C44 C45 -1.1(7) .
C43 C44 C45 C46 -0.6(8) .
C44 C45 C46 C47 0.9(8) .
C45 C46 C47 C48 178.4(5) .
C45 C46 C47 C42 0.3(7) .
C41 C42 C47 C48 1.7(7) .
C43 C42 C47 C48 -179.9(4) .
C41 C42 C47 C46 179.8(4) .
C43 C42 C47 C46 -1.8(6) .
C46 C47 C48 C49 176.2(4) .
C42 C47 C48 C49 -5.6(7) .
C47 C48 C49 C50 -178.8(5) .
C47 C48 C49 C54 1.7(7) .
C48 C49 C50 C51 175.1(5) .
C54 C49 C50 C51 -5.4(7) .
C49 C50 C51 C52 -0.6(7) .
C50 C51 C52 C53 4.1(7) .
C51 C52 C53 C54 -1.5(7) .
C42 C41 C54 C53 169.3(4) .
B3 C41 C54 C53 -17.1(6) .
C42 C41 C54 C49 -10.0(6) .
B3 C41 C54 C49 163.6(4) .
C52 C53 C54 C41 176.3(5) .
C52 C53 C54 C49 -4.3(7) .
C48 C49 C54 C41 6.4(7) .
C50 C49 C54 C41 -173.1(4) .
C48 C49 C54 C53 -172.9(4) .
C50 C49 C54 C53 7.5(6) .
C54 C41 B3 B3 -68.6(5) 2_556
C42 C41 B3 B3 104.3(4) 2_556
C54 C41 B3 P3 97.5(4) .
C42 C41 B3 P3 -89.6(5) .
C54 C41 B3 Cd2 -149.0(3) .
C42 C41 B3 Cd2 23.9(5) .
